data_4114327
loop_
_publ_author_name
'St\'ephane Petoud'
'Seth M. Cohen'
'Jean-Claude G. B\"unzli'
'Kenneth N. Raymond'

_publ_contact_author
;
      Kenneth N. Raymond
      Department of Chemistry
      University of California
      Berkeley
      CA 94720-1460
      USA
;
_publ_contact_author_email raymond@socrates.berkeley.edu
_publ_contact_author_fax '1 510 4865283'
_publ_contact_author_phone '1 510 6427219'
_publ_section_title
;
 Stable Lanthanide Luminescence Agents Highly Emissive in Aqueous
 Solution: Multidentate 2-Hydroxyisophthalamide Complexes of Sm3+, Eu3+,
 Tb3+, Dy3+
;
_journal_name_full 'Journal of the American Chemical Society'
_journal_page_first 13324
_journal_page_last 13325
_journal_paper_doi 10.1021/ja0379363
_journal_volume 125
_journal_year 2003
_chemical_compound_source synthetic
_chemical_formula_sum 'C36 H41 Br0.25 Cl0.25 Eu0.5 N8 O9'
_chemical_formula_weight 834.59
_chemical_name_common 'Europium Macrobicyclic TRENSAM '
_chemical_name_systematic
; 
 ? 
;
_space_group_IT_number 2
_symmetry_cell_setting triclinic
_symmetry_space_group_name_Hall '-P 1'
_symmetry_space_group_name_H-M 'P -1'
_atom_sites_solution_hydrogens geom
_atom_sites_solution_primary direct
_atom_sites_solution_secondary difmap
_audit_creation_method SHELXL
_cell_angle_alpha 78.8210(10)
_cell_angle_beta 73.0720(10)
_cell_angle_gamma 72.5120(10)
_cell_formula_units_Z 4
_cell_length_a 14.8309(2)
_cell_length_b 16.4624(2)
_cell_length_c 21.0129(2)
_cell_measurement_reflns_used 12883
_cell_measurement_temperature 176(2)
_cell_measurement_theta_max 23.26
_cell_measurement_theta_min 1.02
_cell_volume 4649.28(10)
_computing_cell_refinement 'Siemens SMART'
_computing_data_collection 'Siemens SMART'
_computing_data_reduction 'Siemens SAINT'
_computing_molecular_graphics 'Siemens SHELXTL XP'
_computing_publication_material 'Siemens SHELXTL XL'
_computing_structure_refinement 'SHELXL-93 (Sheldrick, 1993)'
_computing_structure_solution 'SHELXS-86 (Sheldrick, 1990)'
_diffrn_ambient_temperature 176(2)
_diffrn_measurement_device 'Siemens P4'
_diffrn_measurement_method '\w scans'
_diffrn_radiation_monochromator graphite
_diffrn_radiation_source 'fine-focus sealed tube'
_diffrn_radiation_type MoK\a
_diffrn_radiation_wavelength 0.71073
_diffrn_reflns_av_R_equivalents 0.0512
_diffrn_reflns_av_sigmaI/netI 0.0625
_diffrn_reflns_limit_h_max 16
_diffrn_reflns_limit_h_min -12
_diffrn_reflns_limit_k_max 17
_diffrn_reflns_limit_k_min -18
_diffrn_reflns_limit_l_max 22
_diffrn_reflns_limit_l_min -23
_diffrn_reflns_number 19257
_diffrn_reflns_theta_max 23.26
_diffrn_reflns_theta_min 1.02
_exptl_absorpt_coefficient_mu 0.969
_exptl_absorpt_correction_type none
_exptl_crystal_colour Colorless
_exptl_crystal_density_diffrn 1.192
_exptl_crystal_description 'Transparent Blocks'
_exptl_crystal_F_000 1718
_exptl_crystal_size_max 0.30
_exptl_crystal_size_mid 0.20
_exptl_crystal_size_min 0.10
_refine_diff_density_max 3.879
_refine_diff_density_min -1.853
_refine_diff_density_rms 0.200
_refine_ls_extinction_coef 0.0031(7)
_refine_ls_extinction_expression Fc^*^=kFc[1+0.001xFc^2^\l^3^/sin(2\q)]^-1/4^
_refine_ls_extinction_method SHELXL
_refine_ls_goodness_of_fit_all 1.133
_refine_ls_goodness_of_fit_obs 1.118
_refine_ls_matrix_type full
_refine_ls_number_parameters 1091
_refine_ls_number_reflns 12883
_refine_ls_number_restraints 52
_refine_ls_restrained_S_all 1.132
_refine_ls_restrained_S_obs 1.116
_refine_ls_R_factor_all 0.1646
_refine_ls_R_factor_obs 0.1348
_refine_ls_shift/esd_max -1.993
_refine_ls_shift/esd_mean 0.063
_refine_ls_structure_factor_coef Fsqd
_refine_ls_weighting_details 'w=1/[\s^2^(Fo^2^)+(0.1908P)^2^+68.4753P] where P=(Fo^2^+2Fc^2^)/3'
_refine_ls_weighting_scheme calc
_refine_ls_wR_factor_all 0.3893
_refine_ls_wR_factor_obs 0.3411
_reflns_number_observed 10199
_reflns_number_total 12886
_reflns_observed_criterion >2sigma(I)
_cod_data_source_file ja0379363si20030919_103112.cif
_cod_data_source_block Eu[macrobicyclicTRENSAM]
_cod_depositor_comments
;
The following automatic conversions were performed:

'_refine_ls_weighting_scheme' value 'calc
w=1/[\s^2^(Fo^2^)+(0.1908P)^2^+68.4753P] where P=(Fo^2^+2Fc^2^)/3'
was changed to 'calc'. New tag '_refine_ls_weighting_details' was
created. The value of the new tag was set to
'w=1/[\s^2^(Fo^2^)+(0.1908P)^2^+68.4753P] where P=(Fo^2^+2Fc^2^)/3'.

Automatic conversion script
Id: cif_fix_values 3143 2015-03-26 13:38:13Z robertas 
;
_cod_original_cell_volume 4649.29(10)
_cod_original_formula_sum 'C36 H41 Br0.25 Cl0.25 Eu0.50 N8 O9'
_cod_database_code 4114327

loop_
_symmetry_equiv_pos_as_xyz
'x, y, z'
'-x, -y, -z'

loop_
_atom_site_aniso_label
_atom_site_aniso_U_11
_atom_site_aniso_U_22
_atom_site_aniso_U_33
_atom_site_aniso_U_23
_atom_site_aniso_U_13
_atom_site_aniso_U_12
Eu1 0.0406(5) 0.0592(5) 0.0727(6) -0.0140(4) -0.0223(4) -0.0102(3)
O12 0.045(6) 0.053(6) 0.112(9) -0.004(6) -0.045(6) -0.014(5)
O22 0.077(8) 0.054(6) 0.101(9) -0.007(6) -0.039(7) -0.029(6)
O21 0.179(15) 0.088(9) 0.056(8) -0.002(6) -0.017(8) -0.092(10)
O42 0.044(6) 0.071(7) 0.083(8) 0.007(6) -0.006(5) -0.004(5)
O52 0.030(6) 0.157(13) 0.105(10) -0.063(9) 0.001(6) -0.037(7)
O62 0.072(8) 0.086(9) 0.075(8) 0.018(7) -0.038(6) -0.001(6)
O41A 0.073(8) 0.051(7) 0.091(9) 0.010(6) 0.006(7) 0.002(6)
O51 0.054(7) 0.167(14) 0.087(9) -0.053(9) -0.016(6) -0.037(8)
O31A 0.169(21) 0.113(15) 0.244(29) -0.005(17) 0.061(20) -0.050(14)
O21A 0.075(8) 0.053(7) 0.122(11) 0.006(7) -0.018(7) -0.031(6)
O11 0.058(8) 0.162(15) 0.173(15) -0.071(12) -0.019(9) -0.057(9)
O41 0.081(9) 0.107(11) 0.095(10) 0.025(8) -0.020(7) -0.045(8)
O11A 0.030(6) 0.071(8) 0.233(18) -0.062(10) -0.006(8) -0.013(5)
O51A 0.047(8) 0.123(13) 0.299(27) -0.068(15) -0.049(11) -0.023(8)
O61 0.091(11) 0.139(15) 0.117(12) 0.034(11) -0.031(9) -0.053(10)
O61A 0.088(12) 0.132(14) 0.191(19) -0.060(13) -0.031(12) -0.022(10)
O80 0.191(23) 0.126(16) 0.182(21) 0.026(15) -0.052(17) -0.083(16)
N22 0.075(10) 0.084(11) 0.096(11) -0.023(9) -0.030(8) -0.031(8)
N42A 0.056(8) 0.057(8) 0.100(11) -0.015(8) -0.013(8) -0.013(6)
N22A 0.068(9) 0.060(8) 0.090(11) -0.016(8) -0.008(8) -0.031(7)
N12A 0.059(8) 0.060(8) 0.090(10) -0.017(8) -0.017(7) -0.015(7)
N52 0.080(10) 0.072(9) 0.057(8) -0.014(7) -0.018(8) -0.014(8)
N2A 0.047(8) 0.065(9) 0.114(12) -0.005(8) -0.031(8) -0.012(6)
N42 0.060(9) 0.110(13) 0.070(10) 0.013(9) -0.017(7) -0.027(9)
N12 0.054(9) 0.076(9) 0.094(10) -0.012(8) -0.016(7) -0.038(7)
N1 0.101(14) 0.181(23) 0.087(12) -0.042(14) 0.008(11) -0.072(15)
N52A 0.023(7) 0.070(10) 0.187(20) -0.021(11) 0.004(10) -0.011(6)
N1A 0.077(12) 0.045(9) 0.212(23) 0.002(11) 0.050(14) -0.009(8)
N62A 0.130(15) 0.048(9) 0.109(13) -0.006(8) -0.010(11) -0.038(9)
N2 0.057(9) 0.108(13) 0.072(10) 0.019(9) -0.005(7) -0.026(8)
N80 0.129(20) 0.203(29) 0.127(19) -0.034(20) -0.018(15) -0.080(19)
N32A 0.098(17) 0.122(20) 0.605(77) -0.198(36) -0.128(30) 0.028(15)
C53 0.046(9) 0.085(12) 0.072(11) -0.005(9) -0.034(9) -0.005(8)
C13A 0.047(10) 0.061(10) 0.108(14) 0.001(10) -0.011(9) -0.024(8)
C23 0.087(12) 0.064(10) 0.072(12) -0.008(9) -0.041(10) -0.029(9)
C43A 0.047(9) 0.062(11) 0.086(12) -0.008(9) -0.026(9) -0.006(8)
C17 0.038(8) 0.053(9) 0.075(10) 0.002(7) -0.022(7) -0.016(7)
C23A 0.030(7) 0.057(10) 0.102(14) -0.007(9) -0.015(8) -0.010(7)
C24 0.045(8) 0.057(9) 0.074(11) -0.008(8) -0.017(7) -0.016(7)
C53A 0.041(12) 0.088(15) 0.213(30) -0.051(17) -0.038(15) -0.002(10)
C27 0.039(8) 0.059(10) 0.079(11) -0.003(8) -0.022(7) -0.012(7)
C54 0.053(10) 0.073(11) 0.101(14) -0.014(10) -0.043(10) -0.014(8)
C51A 0.040(10) 0.083(14) 0.203(27) -0.042(15) -0.004(13) -0.013(9)
C57 0.040(9) 0.079(12) 0.119(16) -0.045(11) -0.040(10) 0.008(8)
C24A 0.036(8) 0.048(9) 0.103(14) -0.011(9) -0.024(8) -0.008(6)
C45 0.082(13) 0.079(12) 0.073(11) 0.016(9) -0.038(10) -0.039(10)
C14A 0.043(8) 0.082(12) 0.066(10) 0.008(8) -0.013(7) -0.021(8)
C13 0.050(10) 0.122(16) 0.077(11) -0.019(11) -0.004(8) -0.056(11)
C43 0.065(11) 0.098(14) 0.063(11) 0.005(10) -0.018(9) -0.033(11)
C15A 0.058(11) 0.078(12) 0.081(12) -0.012(10) -0.005(9) 0.000(9)
C64 0.080(14) 0.162(22) 0.103(15) 0.057(15) -0.061(12) -0.082(15)
C45A 0.058(10) 0.069(11) 0.077(11) -0.005(9) -0.034(9) 0.004(8)
C52 0.085(13) 0.080(12) 0.056(10) -0.011(9) -0.008(9) -0.015(10)
C64A 0.047(10) 0.070(11) 0.127(16) 0.007(10) -0.051(10) -0.018(8)
C44A 0.053(9) 0.059(9) 0.066(10) 0.003(8) -0.023(8) -0.016(7)
C67 0.087(14) 0.101(15) 0.094(13) 0.023(11) -0.043(11) -0.067(13)
C14 0.054(10) 0.103(14) 0.059(10) -0.013(9) -0.002(8) -0.037(9)
C46 0.065(12) 0.063(11) 0.102(14) 0.020(10) -0.038(10) -0.007(9)
C51 0.093(15) 0.126(19) 0.062(12) 0.002(12) -0.002(10) -0.046(14)
C63 0.123(18) 0.115(16) 0.054(10) 0.038(11) -0.046(11) -0.089(15)
C47 0.058(10) 0.076(11) 0.055(9) -0.009(8) -0.018(8) -0.011(8)
C61 0.100(15) 0.116(17) 0.081(13) 0.027(12) -0.042(12) -0.057(13)
C41 0.061(11) 0.152(21) 0.055(11) -0.015(12) -0.017(9) -0.002(12)
C52A 0.054(12) 0.076(13) 0.203(28) -0.007(15) 0.006(15) -0.023(10)
C12A 0.079(13) 0.063(11) 0.152(20) -0.018(12) -0.037(13) -0.028(10)
C25A 0.054(10) 0.069(11) 0.099(15) 0.021(10) -0.022(9) -0.024(8)
C25 0.049(9) 0.063(10) 0.082(12) -0.011(9) -0.022(8) -0.008(7)
C21A 0.122(20) 0.076(14) 0.154(23) -0.031(14) -0.042(18) -0.032(14)
C41A 0.104(19) 0.184(29) 0.131(22) 0.035(20) -0.031(17) -0.086(20)
C44 0.073(11) 0.062(10) 0.072(11) 0.013(8) -0.036(9) -0.020(8)
C61A 0.047(11) 0.084(14) 0.194(28) 0.039(16) -0.022(14) -0.017(10)
C54A 0.058(12) 0.076(13) 0.185(24) -0.042(14) -0.072(15) 0.004(9)
C21 0.286(42) 0.064(13) 0.203(30) 0.029(16) -0.188(32) -0.074(20)
C31A 0.354(59) 0.188(34) 0.241(41) 0.156(33) -0.218(44) -0.198(40)
C55 0.139(20) 0.066(12) 0.141(19) -0.028(12) -0.113(17) 0.000(12)
C62A 0.101(17) 0.101(17) 0.139(22) 0.026(15) -0.055(16) -0.053(14)
C33A 0.065(11) 0.109(16) 0.054(10) -0.011(11) -0.001(8) -0.033(11)
C15 0.040(10) 0.122(19) 0.130(18) -0.032(15) -0.029(10) -0.008(11)
C42A 0.048(9) 0.087(13) 0.082(12) -0.017(10) 0.001(8) -0.013(9)
C65A 0.115(17) 0.056(11) 0.174(24) 0.011(13) -0.094(18) -0.027(11)
C42 0.052(11) 0.174(24) 0.066(12) -0.008(14) -0.013(9) -0.026(13)
C63A 0.065(12) 0.096(16) 0.136(19) -0.038(14) -0.020(12) -0.033(11)
C22 0.138(20) 0.075(13) 0.116(18) -0.001(12) -0.052(15) -0.047(13)
C11 0.092(20) 0.125(24) 0.387(65) 0.003(31) -0.103(30) -0.053(18)
C55A 0.091(17) 0.097(17) 0.185(28) -0.001(18) -0.082(19) -0.040(14)
C22A 0.065(12) 0.088(14) 0.138(19) -0.050(13) 0.009(12) -0.034(10)
C65 0.194(32) 0.167(29) 0.133(22) 0.071(21) -0.113(24) -0.134(26)
C66 0.205(33) 0.099(19) 0.214(34) 0.085(21) -0.179(32) -0.086(22)
C56 0.153(25) 0.094(16) 0.161(26) 0.005(17) -0.121(23) -0.051(17)
C62 0.165(26) 0.129(21) 0.104(17) -0.014(15) -0.092(18) -0.027(19)
C26 0.064(11) 0.075(12) 0.080(12) 0.009(10) -0.031(9) -0.016(9)
C16 0.035(9) 0.130(19) 0.102(15) -0.017(13) -0.030(9) -0.002(10)
C32A 0.171(30) 0.095(19) 0.129(22) -0.018(16) -0.045(21) -0.027(19)
C11A 0.075(14) 0.064(12) 0.177(25) 0.000(13) -0.057(16) -0.020(10)
C12 0.107(17) 0.113(17) 0.104(16) -0.037(13) -0.012(13) -0.072(14)
C80 0.122(20) 0.096(17) 0.089(16) 0.021(13) -0.014(14) -0.054(15)
C81 0.273(46) 0.264(43) 0.096(19) 0.093(24) -0.093(25) -0.197(40)
C82 0.195(44) 0.127(29) 0.502(97) 0.091(43) -0.156(53) -0.096(30)
O32 0.095(11) 0.214(20) 0.117(13) 0.083(13) -0.043(10) -0.078(13)
C36 0.092(16) 0.134(21) 0.088(15) -0.032(14) -0.023(12) -0.039(15)
C35 0.100(17) 0.131(21) 0.089(16) 0.022(15) -0.012(13) -0.046(15)
C34A 0.068(14) 0.110(19) 0.146(24) 0.032(17) -0.027(14) -0.021(13)
C37 0.100(19) 0.136(25) 0.249(41) 0.088(26) -0.074(23) -0.067(18)
C35A 0.183(35) 0.137(28) 0.394(67) -0.109(37) 0.165(41) -0.112(27)
O90 0.068(8) 0.137(13) 0.083(9) -0.056(9) -0.021(7) 0.009(8)
O91 0.123(12) 0.080(9) 0.119(11) 0.027(8) -0.053(10) -0.049(9)
O201 0.052(5) 0.047(5) 0.033(4) -0.035(4) 0.016(4) -0.016(4)
C34 0.074(18) 0.300(55) 0.381(66) -0.250(53) -0.068(29) -0.014(25)
C32 0.018(10) 0.014(10) 0.050(14) 0.000(9) -0.003(9) -0.010(8)
C32B 0.071(23) 0.096(27) 0.095(27) 0.015(22) -0.044(21) -0.056(21)
N32 0.392(53) 0.144(24) 0.134(22) 0.036(19) -0.153(29) -0.092(29)
O31 0.194(29) 0.197(29) 0.509(64) -0.205(38) 0.168(36) -0.115(24)
C33 0.082(17) 0.107(20) 0.228(38) -0.058(24) -0.042(21) 0.015(14)

loop_
_atom_site_label
_atom_site_type_symbol
_atom_site_fract_x
_atom_site_fract_y
_atom_site_fract_z
_atom_site_U_iso_or_equiv
_atom_site_thermal_displace_type
_atom_site_occupancy
_atom_site_calc_flag
_atom_site_refinement_flags
Eu1 Eu -0.26943(5) 0.23408(5) -0.74451(4) 0.0554(4) Uani 1 d .
O12 O -0.1052(7) 0.2321(6) -0.7672(6) 0.065(3) Uani 1 d .
O22 O -0.3421(9) 0.1584(7) -0.6482(7) 0.071(3) Uani 1 d .
O21 O -0.2647(13) 0.2886(9) -0.6471(6) 0.098(5) Uani 1 d .
O42 O -0.2643(8) 0.3738(7) -0.7833(6) 0.073(3) Uani 1 d .
O52 O -0.3644(7) 0.1692(10) -0.7762(7) 0.092(4) Uani 1 d .
O62 O -0.4395(9) 0.3868(8) -0.8832(6) 0.082(4) Uani 1 d D
H62A H -0.3833(9) 0.3666(8) -0.9038(6) 0.123 Uiso 1 calc R
O41A O -0.4348(9) 0.3305(7) -0.7142(6) 0.084(4) Uani 1 d .
O51 O -0.2148(9) 0.2284(11) -0.8657(7) 0.096(4) Uani 1 d .
O31A O -0.1050(18) -0.0482(14) -0.6619(15) 0.200(13) Uani 1 d .
O21A O -0.3823(9) -0.0732(7) -0.5402(7) 0.084(4) Uani 1 d .
O11 O 0.1075(10) 0.3097(12) -0.7181(9) 0.119(6) Uani 1 d .
O41 O -0.1489(10) 0.5580(10) -0.9180(7) 0.095(4) Uani 1 d .
O11A O -0.1693(8) 0.0870(8) -0.7552(10) 0.111(6) Uani 1 d .
O51A O -0.6346(10) 0.1291(11) -0.7519(13) 0.148(8) Uani 1 d .
O61 O -0.2781(12) 0.3643(12) -0.9665(9) 0.116(5) Uani 1 d .
O61A O -0.7191(13) 0.5339(12) -0.8029(11) 0.133(6) Uani 1 d .
O80 O -0.7666(18) 0.3613(14) -0.8925(12) 0.162(8) Uani 1 d .
N22 N -0.3482(11) 0.3568(10) -0.5584(8) 0.079(4) Uani 1 d .
H22A H -0.3764(11) 0.3534(10) -0.5163(8) 0.094 Uiso 1 calc R
N42A N -0.5301(10) 0.4336(9) -0.6515(8) 0.072(4) Uani 1 d .
H42A H -0.5560(10) 0.4876(9) -0.6495(8) 0.086 Uiso 1 calc R
N22A N -0.3661(10) 0.0074(9) -0.6417(8) 0.071(4) Uani 1 d .
H22B H -0.3532(10) 0.0541(9) -0.6635(8) 0.085 Uiso 1 calc R
N12A N -0.0539(10) 0.0018(9) -0.8283(8) 0.069(4) Uani 1 d .
H12A H 0.0076(10) -0.0174(9) -0.8451(8) 0.083 Uiso 1 calc R
N52 N -0.1582(11) 0.1555(9) -0.9526(7) 0.070(4) Uani 1 d .
H52A H -0.1729(11) 0.1319(9) -0.9800(7) 0.084 Uiso 1 calc R
N2A N -0.6637(10) 0.3287(9) -0.6575(9) 0.074(4) Uani 1 d .
N42 N -0.1265(11) 0.4207(12) -0.8769(7) 0.082(5) Uani 1 d .
H42B H -0.1530(11) 0.3823(12) -0.8513(7) 0.099 Uiso 1 calc R
N12 N -0.0467(10) 0.3468(9) -0.7312(7) 0.070(4) Uani 1 d .
H12B H -0.0927(10) 0.3297(9) -0.7371(7) 0.084 Uiso 1 calc R
N1 N -0.1508(15) 0.3943(17) -0.6002(9) 0.118(7) Uani 1 d D
N52A N -0.5414(10) 0.1662(10) -0.7050(12) 0.100(6) Uani 1 d .
H52B H -0.4863(10) 0.1763(10) -0.7088(12) 0.119 Uiso 1 calc R
N62 N -0.2503(21) 0.4810(20) -1.0390(14) 0.154(9) Uiso 1 d .
H62B H -0.2668(21) 0.5350(20) -1.0522(14) 0.185 Uiso 1 calc R
N1A N -0.1974(13) -0.0980(10) -0.7338(13) 0.134(10) Uani 1 d .
H1A H -0.1805(13) -0.0614(10) -0.7148(13) 0.161 Uiso 1 calc R
N62A N -0.6136(15) 0.3978(10) -0.8068(9) 0.097(6) Uani 1 d .
H62C H -0.5570(15) 0.3622(10) -0.8166(9) 0.117 Uiso 1 calc R
N2 N -0.0682(11) 0.3143(11) -0.9844(8) 0.085(5) Uani 1 d .
H2 H -0.1290(11) 0.3177(11) -0.9569(8) 0.102 Uiso 1 calc R
N80 N -0.7451(15) 0.2310(18) -0.9298(13) 0.146(9) Uani 1 d D
N32A N -0.1110(18) -0.1692(17) -0.6254(26) 0.257(25) Uani 1 d .
C53 C -0.2290(11) 0.1866(12) -0.9028(9) 0.067(4) Uani 1 d .
C13A C -0.0821(12) 0.0602(11) -0.7859(10) 0.073(5) Uani 1 d .
C23 C -0.3165(14) 0.2853(11) -0.5880(9) 0.068(4) Uani 1 d .
C43A C -0.4594(12) 0.4100(11) -0.7061(9) 0.065(4) Uani 1 d .
C17 C -0.0244(10) 0.1768(9) -0.7614(8) 0.054(4) Uani 1 d .
C23A C -0.3729(10) -0.0059(10) -0.5755(10) 0.064(4) Uani 1 d .
C24 C -0.3419(11) 0.2076(10) -0.5490(8) 0.057(4) Uani 1 d .
C53A C -0.5586(15) 0.1462(15) -0.7597(17) 0.111(9) Uani 1 d .
C27 C -0.3503(10) 0.1445(10) -0.5824(9) 0.058(4) Uani 1 d .
C54 C -0.3285(12) 0.1720(11) -0.8936(10) 0.071(5) Uani 1 d .
C51A C -0.7003(13) 0.2479(13) -0.6419(15) 0.112(9) Uani 1 d .
H51A H -0.7315(13) 0.2455(13) -0.6760(15) 0.134 Uiso 1 calc R
H51B H -0.7475(13) 0.2479(13) -0.5988(15) 0.134 Uiso 1 calc R
C57 C -0.3912(12) 0.1677(12) -0.8286(11) 0.076(5) Uani 1 d .
C24A C -0.3686(10) 0.0686(10) -0.5456(10) 0.061(4) Uani 1 d .
C45 C -0.3471(14) 0.5996(12) -0.8447(9) 0.073(5) Uani 1 d .
H45A H -0.3237(14) 0.6422(12) -0.8751(9) 0.088 Uiso 1 calc R
C14A C -0.0048(11) 0.0920(11) -0.7706(8) 0.065(4) Uani 1 d .
C13 C 0.0394(12) 0.2905(14) -0.7316(9) 0.077(5) Uani 1 d .
C43 C -0.1835(13) 0.5016(14) -0.8814(9) 0.074(5) Uani 1 d .
C15A C 0.0859(13) 0.0345(13) -0.7682(9) 0.079(5) Uani 1 d .
H15A H 0.0985(13) -0.0214(13) -0.7773(9) 0.094 Uiso 1 calc R
C64 C -0.4068(15) 0.5063(14) -0.9599(9) 0.105(8) Uani 1 d D
C45A C -0.4766(13) 0.5577(11) -0.7630(9) 0.070(5) Uani 1 d .
H45B H -0.5410(13) 0.5716(11) -0.7379(9) 0.084 Uiso 1 calc R
C52 C -0.0591(14) 0.1570(12) -0.9656(9) 0.077(5) Uani 1 d .
H52C H -0.0171(14) 0.1046(12) -0.9836(9) 0.092 Uiso 1 calc R
H52D H -0.0446(14) 0.1590(12) -0.9239(9) 0.092 Uiso 1 calc R
C64A C -0.5625(11) 0.5184(9) -0.8792(9) 0.077(5) Uani 1 d D
C44A C -0.4200(11) 0.4744(10) -0.7535(8) 0.059(4) Uani 1 d .
C67 C -0.4702(12) 0.4711(12) -0.9080(8) 0.085(6) Uani 1 d D
C14 C 0.0505(12) 0.2015(13) -0.7451(8) 0.070(5) Uani 1 d .
C46 C -0.4418(13) 0.6203(12) -0.8078(10) 0.079(5) Uani 1 d .
H46A H -0.4816(13) 0.6756(12) -0.8130(10) 0.095 Uiso 1 calc R
C51 C -0.0370(17) 0.2348(16) -1.0156(10) 0.095(6) Uani 1 d .
H51C H 0.0327(17) 0.2228(16) -1.0358(10) 0.114 Uiso 1 calc R
H51D H -0.0696(17) 0.2430(16) -1.0511(10) 0.114 Uiso 1 calc R
C63 C -0.2962(17) 0.4373(15) -0.9895(9) 0.086(7) Uani 1 d .
C47 C -0.3221(12) 0.4526(11) -0.7913(8) 0.063(4) Uani 1 d .
C61 C -0.0742(16) 0.3939(15) -1.0362(10) 0.094(6) Uani 1 d .
H61A H -0.0145(16) 0.3853(15) -1.0717(10) 0.112 Uiso 1 calc R
H61B H -0.0784(16) 0.4427(15) -1.0150(10) 0.112 Uiso 1 calc R
C41 C -0.0007(14) 0.3121(17) -0.9418(9) 0.095(7) Uani 1 d .
H41A H -0.0040(14) 0.2648(17) -0.9064(9) 0.114 Uiso 1 calc R
H41B H 0.0658(14) 0.3015(17) -0.9693(9) 0.114 Uiso 1 calc R
C52A C -0.6119(14) 0.1711(14) -0.6409(15) 0.120(10) Uani 1 d .
H52E H -0.5809(14) 0.1752(14) -0.6073(15) 0.143 Uiso 1 calc R
H52F H -0.6336(14) 0.1189(14) -0.6283(15) 0.143 Uiso 1 calc R
C12A C -0.1201(15) -0.0312(12) -0.8478(13) 0.093(6) Uani 1 d .
H12C H -0.0924(15) -0.0446(12) -0.8936(13) 0.112 Uiso 1 calc R
H12D H -0.1809(15) 0.0128(12) -0.8465(13) 0.112 Uiso 1 calc R
C25A C -0.3841(12) 0.0595(12) -0.4762(10) 0.076(5) Uani 1 d .
H25A H -0.4000(12) 0.0103(12) -0.4514(10) 0.091 Uiso 1 calc R
C25 C -0.3545(11) 0.1951(11) -0.4805(9) 0.065(4) Uani 1 d .
H25B H -0.3482(11) 0.2367(11) -0.4591(9) 0.077 Uiso 1 calc R
C21A C -0.3098(19) -0.0623(15) -0.7469(14) 0.112(8) Uani 1 d .
H21A H -0.3165(19) -0.0078(15) -0.7752(14) 0.134 Uiso 1 calc R
H21B H -0.3228(19) -0.1032(15) -0.7684(14) 0.134 Uiso 1 calc R
C41A C -0.6595(20) 0.3577(21) -0.5943(14) 0.136(11) Uani 1 d .
H41C H -0.7108(20) 0.4100(21) -0.5858(14) 0.163 Uiso 1 calc R
H41D H -0.6744(20) 0.3145(21) -0.5572(14) 0.163 Uiso 1 calc R
C44 C -0.2829(13) 0.5169(11) -0.8391(9) 0.067(4) Uani 1 d .
C61A C -0.7358(14) 0.3969(14) -0.6850(15) 0.118(10) Uani 1 d .
H61B H -0.7280(14) 0.4530(14) -0.6839(15) 0.142 Uiso 1 calc R
H61C H -0.8018(14) 0.3945(14) -0.6610(15) 0.142 Uiso 1 calc R
C54A C -0.4836(15) 0.1491(13) -0.8218(14) 0.098(8) Uani 1 d .
C21 C -0.2478(24) 0.4637(14) -0.5811(16) 0.156(15) Uani 1 d D
H21C H -0.2410(24) 0.5178(14) -0.6075(16) 0.187 Uiso 1 calc R
H21D H -0.2610(24) 0.4711(14) -0.5342(16) 0.187 Uiso 1 calc R
C31A C -0.2099(36) -0.1731(24) -0.6928(21) 0.226(25) Uani 1 d .
H31A H -0.2241(36) -0.2118(24) -0.7157(21) 0.271 Uiso 1 calc R
H31B H -0.2604(36) -0.1618(24) -0.6518(21) 0.271 Uiso 1 calc R
C55 C -0.3540(18) 0.1632(12) -0.9517(13) 0.102(8) Uani 1 d .
H55A H -0.3135(18) 0.1669(12) -0.9947(13) 0.122 Uiso 1 calc R
C62A C -0.7094(18) 0.3743(16) -0.7629(14) 0.108(8) Uani 1 d .
H62D H -0.7019(18) 0.3135(16) -0.7623(14) 0.129 Uiso 1 calc R
H62E H -0.7631(18) 0.4057(16) -0.7829(14) 0.129 Uiso 1 calc R
C33A C -0.1127(13) -0.1034(15) -0.6126(9) 0.076(5) Uani 1 d .
C15 C 0.1386(13) 0.1415(16) -0.7411(12) 0.096(7) Uani 1 d .
H15B H 0.1862(13) 0.1585(16) -0.7302(12) 0.115 Uiso 1 calc R
C42A C -0.5677(12) 0.3734(12) -0.5937(9) 0.076(5) Uani 1 d .
H42C H -0.5185(12) 0.3190(12) -0.5936(9) 0.091 Uiso 1 calc R
H42D H -0.5770(12) 0.3965(12) -0.5525(9) 0.091 Uiso 1 calc R
C65A C -0.5914(17) 0.6034(11) -0.9053(12) 0.104(8) Uani 1 d D
H65A H -0.6535(17) 0.6366(11) -0.8875(12) 0.125 Uiso 1 calc R
C42 C -0.0246(13) 0.3929(18) -0.9112(10) 0.099(7) Uani 1 d .
H42E H 0.0149(13) 0.3841(18) -0.8797(10) 0.119 Uiso 1 calc R
H42F H -0.0077(13) 0.4378(18) -0.9461(10) 0.119 Uiso 1 calc R
C63A C -0.6333(15) 0.4795(15) -0.8261(12) 0.094(6) Uani 1 d .
C22 C -0.3381(19) 0.4402(13) -0.5929(12) 0.102(7) Uani 1 d .
H22C H -0.3976(19) 0.4835(13) -0.5770(12) 0.122 Uiso 1 calc R
H22D H -0.3292(19) 0.4403(13) -0.6405(12) 0.122 Uiso 1 calc R
C11 C -0.0686(20) 0.4368(21) -0.6427(22) 0.191(20) Uani 1 d D
H11A H -0.0063(20) 0.4043(21) -0.6338(22) 0.229 Uiso 1 calc R
H11B H -0.0824(20) 0.4949(21) -0.6324(22) 0.229 Uiso 1 calc R
C55A C -0.5092(19) 0.1420(16) -0.8765(18) 0.113(9) Uani 1 d .
H55C H -0.5698(19) 0.1329(16) -0.8719(18) 0.135 Uiso 1 calc R
C22A C -0.3790(14) -0.0519(14) -0.6786(12) 0.096(7) Uani 1 d .
H22E H -0.4453(14) -0.0330(14) -0.6838(12) 0.115 Uiso 1 calc R
H22F H -0.3717(14) -0.1077(14) -0.6521(12) 0.115 Uiso 1 calc R
C65 C -0.4376(22) 0.5908(15) -0.9848(13) 0.141(13) Uani 1 d D
H65B H -0.3963(22) 0.6154(15) -1.0204(13) 0.169 Uiso 1 calc R
C66 C -0.5290(21) 0.6386(16) -0.9572(12) 0.149(15) Uani 1 d D
H66A H -0.5490(21) 0.6958(16) -0.9740(12) 0.178 Uiso 1 calc R
C56 C -0.4490(23) 0.1480(15) -0.9372(17) 0.116(10) Uani 1 d .
H56A H -0.4701(23) 0.1418(15) -0.9731(17) 0.140 Uiso 1 calc R
C62 C -0.1621(22) 0.4151(18) -1.0676(13) 0.122(9) Uani 1 d .
H62F H -0.1402(22) 0.4336(18) -1.1149(13) 0.147 Uiso 1 calc R
H62G H -0.1808(22) 0.3625(18) -1.0640(13) 0.147 Uiso 1 calc R
C26 C -0.3766(13) 0.1207(12) -0.4430(10) 0.074(5) Uani 1 d .
H26A H -0.3860(13) 0.1126(12) -0.3968(10) 0.088 Uiso 1 calc R
C16 C 0.1567(12) 0.0597(17) -0.7525(11) 0.090(6) Uani 1 d .
H16A H 0.2161(12) 0.0208(17) -0.7498(11) 0.108 Uiso 1 calc R
C32A C -0.0995(25) -0.2096(18) -0.6790(15) 0.131(10) Uani 1 d .
H32A H -0.0825(25) -0.2715(18) -0.6683(15) 0.157 Uiso 1 calc R
H32B H -0.0503(25) -0.1935(18) -0.7172(15) 0.157 Uiso 1 calc R
C11A C -0.1412(16) -0.1101(12) -0.8038(14) 0.101(8) Uani 1 d .
H11C H -0.1770(16) -0.1339(12) -0.8242(14) 0.122 Uiso 1 calc R
H11D H -0.0796(16) -0.1521(12) -0.8028(14) 0.122 Uiso 1 calc R
C12 C -0.0664(18) 0.4370(15) -0.7212(11) 0.098(7) Uani 1 d .
H12E H -0.1286(18) 0.4698(15) -0.7303(11) 0.117 Uiso 1 calc R
H12F H -0.0155(18) 0.4621(15) -0.7509(11) 0.117 Uiso 1 calc R
C80 C -0.7647(18) 0.2836(17) -0.8858(13) 0.104(7) Uani 1 d D
H80A H -0.7801(18) 0.2592(17) -0.8416(13) 0.125 Uiso 1 calc R
C81 C -0.7235(28) 0.2716(25) -1.0003(13) 0.188(19) Uani 1 d D
H81A H -0.7098(28) 0.2295(25) -1.0301(13) 0.282 Uiso 1 calc R
H81B H -0.6678(28) 0.2940(25) -1.0088(13) 0.282 Uiso 1 calc R
H81C H -0.7789(28) 0.3173(25) -1.0075(13) 0.282 Uiso 1 calc R
C82 C -0.7365(30) 0.1376(22) -0.9315(30) 0.265(33) Uani 1 d D
H82A H -0.7199(30) 0.1261(22) -0.9772(30) 0.398 Uiso 1 calc R
H82B H -0.7977(30) 0.1249(22) -0.9083(30) 0.398 Uiso 1 calc R
H82C H -0.6866(30) 0.1024(22) -0.9101(30) 0.398 Uiso 1 calc R
O32 O -0.0968(11) 0.0772(13) -0.6082(8) 0.144(8) Uani 1 d D
H32C H -0.0910(11) 0.1207(13) -0.5981(8) 0.216 Uiso 1 calc R
C36 C -0.1583(14) -0.0796(17) -0.4309(12) 0.100(7) Uani 1 d D
H36A H -0.1787(14) -0.1125(17) -0.3910(12) 0.119 Uiso 1 calc R
C35 C -0.1439(16) -0.0025(16) -0.4227(12) 0.111(9) Uani 1 d D
H35A H -0.1460(16) 0.0141(16) -0.3823(12) 0.133 Uiso 1 calc R
C34A C -0.1273(14) -0.0643(13) -0.5513(14) 0.116(9) Uani 1 d D
C37 C -0.1142(17) 0.0162(15) -0.5476(15) 0.162(15) Uani 1 d D
C35A C -0.1475(20) -0.1162(19) -0.4887(12) 0.263(31) Uani 1 d D
H35B H -0.1532(20) -0.1715(19) -0.4863(12) 0.316 Uiso 1 calc R
C31 C -0.1147(32) 0.3469(28) -0.5343(20) 0.195(16) Uiso 1 d D
O90 O -0.1492(10) 0.1557(11) -1.1273(7) 0.098(5) Uani 1 d .
O91 O -0.3847(12) -0.2397(9) -0.5424(8) 0.103(5) Uani 1 d .
O92 O -0.1669(18) 0.6966(16) -0.8483(12) 0.171(8) Uiso 1 d .
Cl1 Cl -0.0930(8) -0.3539(7) -0.4998(5) 0.082(3) Uiso 0.50 d P
Br1 Br -0.1480(8) -0.3371(6) -0.5210(5) 0.177(3) Uiso 0.50 d P
O93 O -0.5814(25) 0.3082(22) -0.3589(17) 0.112(10) Uiso 0.50 d P
O96 O -0.9063(20) 0.5517(17) -0.7302(13) 0.183(9) Uiso 1 d .
O97 O -0.0027(21) 0.6795(18) -0.8062(14) 0.136(9) Uiso 0.70 d P
O95 O -0.2215(30) -0.3495(26) -0.5982(20) 0.061(10) Uiso 0.25 d P
C90 C -0.1124(28) 0.2145(24) -1.1518(18) 0.152(12) Uiso 1 d .
O98 O -0.9165(28) 0.5267(25) -0.5888(19) 0.072(10) Uiso 0.30 d P
O99 O -0.1866(30) 0.2947(26) -0.3460(20) 0.194(15) Uiso 0.70 d P
C93 C -0.5098(31) 0.3608(26) -0.4013(20) 0.178(14) Uiso 1 d .
O201 O -0.1476(6) 0.0354(5) -1.0576(4) 0.044(2) Uani 1 d .
O93A O -0.4000(8) 0.3951(7) -0.4114(5) 0.009(2) Uiso 0.50 d P
C34 C -0.1260(15) 0.0454(21) -0.4856(11) 0.227(27) Uani 1 d D
C32 C -0.0474(14) 0.2546(13) -0.5464(12) 0.028(5) Uani 0.50 d P
C32B C -0.1303(27) 0.2649(26) -0.5729(20) 0.079(11) Uani 0.50 d P
N32 N -0.0744(29) 0.1914(20) -0.5460(14) 0.206(16) Uani 1 d D
O31 O -0.1032(22) 0.1436(20) -0.4133(25) 0.319(28) Uani 1 d D
C33 C -0.1031(16) 0.1302(19) -0.4887(22) 0.142(12) Uani 1 d D
O202 O -0.2113(28) -0.0933(24) -0.9485(18) 0.281(15) Uiso 1 d .

loop_
_atom_type_symbol
_atom_type_description
_atom_type_scat_dispersion_real
_atom_type_scat_dispersion_imag
_atom_type_scat_source
C C 0.0033 0.0016 'International Tables Vol C Tables 4.2.6.8 and 6.1.1.4'
H H 0.0000 0.0000 'International Tables Vol C Tables 4.2.6.8 and 6.1.1.4'
N N 0.0061 0.0033 'International Tables Vol C Tables 4.2.6.8 and 6.1.1.4'
O O 0.0106 0.0060 'International Tables Vol C Tables 4.2.6.8 and 6.1.1.4'
Eu Eu -0.1578 3.6682 'International Tables Vol C Tables 4.2.6.8 and 6.1.1.4'
Cl Cl 0.1484 0.1585 'International Tables Vol C Tables 4.2.6.8 and 6.1.1.4'
Br Br -0.2901 2.4595 'International Tables Vol C Tables 4.2.6.8 and 6.1.1.4'

loop_
_geom_angle_atom_site_label_1
_geom_angle_atom_site_label_2
_geom_angle_atom_site_label_3
_geom_angle
O52 Eu1 O42 122.3(5)
O52 Eu1 O22 73.7(5)
O42 Eu1 O22 138.1(4)
O52 Eu1 O12 138.5(4)
O42 Eu1 O12 75.1(4)
O22 Eu1 O12 120.7(4)
O52 Eu1 O21 139.3(5)
O42 Eu1 O21 76.8(4)
O22 Eu1 O21 70.2(4)
O12 Eu1 O21 78.1(5)
O52 Eu1 O11A 76.0(5)
O42 Eu1 O11A 141.1(4)
O22 Eu1 O11A 77.4(5)
O12 Eu1 O11A 70.8(4)
O21 Eu1 O11A 112.9(6)
O52 Eu1 O51 70.7(4)
O42 Eu1 O51 78.6(5)
O22 Eu1 O51 139.7(4)
O12 Eu1 O51 77.7(4)
O21 Eu1 O51 149.1(4)
O11A Eu1 O51 76.3(6)
O52 Eu1 O41A 76.5(5)
O42 Eu1 O41A 70.3(4)
O22 Eu1 O41A 78.1(4)
O12 Eu1 O41A 141.5(4)
O21 Eu1 O41A 78.2(6)
O11A Eu1 O41A 147.2(4)
O51 Eu1 O41A 110.6(5)
C17 O12 Eu1 137.4(9)
C27 O22 Eu1 141.2(9)
C23 O21 Eu1 131.1(11)
C47 O42 Eu1 141.8(10)
C57 O52 Eu1 138.7(13)
C43A O41A Eu1 128.5(11)
C53 O51 Eu1 132.7(13)
C13A O11A Eu1 129.8(12)
C23 N22 C22 124.0(18)
C43A N42A C42A 125.1(14)
C23A N22A C22A 124.1(16)
C13A N12A C12A 123.9(16)
C53 N52 C52 125.9(15)
C61A N2A C41A 106.2(20)
C61A N2A C51A 106.9(15)
C41A N2A C51A 111.6(19)
C43 N42 C42 125.8(18)
C13 N12 C12 122.9(15)
C21 N1 C11 110.1(24)
C21 N1 C31 110.2(21)
C11 N1 C31 104.6(25)
C53A N52A C52A 122.7(19)
C63 N62 C62 102.6(27)
C31A N1A C11A 114.8(27)
C31A N1A C21A 97.6(22)
C11A N1A C21A 98.5(21)
C63A N62A C62A 109.0(19)
C51 N2 C41 110.2(17)
C51 N2 C61 112.1(16)
C41 N2 C61 110.7(16)
C80 N80 C81 113.7(26)
C80 N80 C82 138.7(34)
C81 N80 C82 107.6(32)
C33A N32A C32A 140.7(48)
O51 C53 N52 120.0(16)
O51 C53 C54 121.6(16)
N52 C53 C54 118.3(16)
O11A C13A N12A 122.5(16)
O11A C13A C14A 118.4(17)
N12A C13A C14A 119.0(15)
O21 C23 N22 117.6(16)
O21 C23 C24 124.3(16)
N22 C23 C24 118.1(17)
O41A C43A N42A 116.4(15)
O41A C43A C44A 124.0(16)
N42A C43A C44A 119.4(15)
O12 C17 C14A 122.5(13)
O12 C17 C14 121.0(14)
C14A C17 C14 116.5(14)
O21A C23A N22A 123.9(16)
O21A C23A C24A 120.6(18)
N22A C23A C24A 115.5(15)
C25 C24 C27 120.3(15)
C25 C24 C23 120.1(15)
C27 C24 C23 119.6(15)
O51A C53A N52A 117.0(28)
O51A C53A C54A 126.5(29)
N52A C53A C54A 116.5(18)
O22 C27 C24A 120.8(15)
O22 C27 C24 120.0(14)
C24A C27 C24 119.2(16)
C57 C54 C55 123.1(18)
C57 C54 C53 119.2(15)
C55 C54 C53 117.7(19)
N2A C51A C52A 107.3(15)
O52 C57 C54 122.4(15)
O52 C57 C54A 119.9(20)
C54 C57 C54A 117.2(18)
C25A C24A C27 118.8(16)
C25A C24A C23A 116.8(16)
C27 C24A C23A 124.5(17)
C46 C45 C44 123.5(16)
C17 C14A C15A 121.3(16)
C17 C14A C13A 119.6(14)
C15A C14A C13A 119.1(17)
O11 C13 N12 121.8(19)
O11 C13 C14 121.0(19)
N12 C13 C14 117.2(13)
O41 C43 N42 119.2(18)
O41 C43 C44 123.8(19)
N42 C43 C44 116.9(16)
C16 C15A C14A 121.0(19)
C65 C64 C67 118.7(21)
C65 C64 C63 125.9(17)
C67 C64 C63 115.3(16)
C46 C45A C44A 122.8(17)
N52 C52 C51 112.0(16)
C67 C64A C65A 117.8(18)
C67 C64A C63A 122.4(15)
C65A C64A C63A 119.7(17)
C45A C44A C47 119.1(15)
C45A C44A C43A 121.3(15)
C47 C44A C43A 119.7(14)
O62 C67 C64 118.7(16)
O62 C67 C64A 119.1(13)
C64 C67 C64A 122.1(19)
C15 C14 C17 120.2(18)
C15 C14 C13 116.7(17)
C17 C14 C13 123.1(16)
C45A C46 C45 118.5(16)
N2 C51 C52 113.1(15)
O61 C63 N62 133.4(28)
O61 C63 C64 120.9(16)
N62 C63 C64 105.6(21)
O42 C47 C44A 121.4(15)
O42 C47 C44 119.0(14)
C44A C47 C44 119.6(15)
N2 C61 C62 113.8(18)
C42 C41 N2 113.4(17)
N52A C52A C51A 112.4(22)
N12A C12A C11A 113.1(18)
C26 C25A C24A 122.5(16)
C24 C25 C26 120.7(17)
C22A C21A N1A 105.8(20)
C42A C41A N2A 117.3(21)
C45 C44 C47 116.5(16)
C45 C44 C43 119.0(16)
C47 C44 C43 124.5(16)
N2A C61A C62A 101.7(19)
C55A C54A C53A 114.8(21)
C55A C54A C57 120.1(25)
C53A C54A C57 124.8(21)
N1 C21 C22 112.8(18)
N1A C31A C32A 98.5(25)
C54 C55 C56 113.1(24)
N62A C62A C61A 112.0(17)
N32A C33A O31A 113.8(34)
N32A C33A C34A 136.9(33)
O31A C33A C34A 109.2(23)
C16 C15 C14 121.8(18)
C41A C42A N42A 114.6(18)
C66 C65A C64A 120.3(21)
N42 C42 C41 113.0(19)
N62A C63A O61A 123.3(21)
N62A C63A C64A 121.5(19)
O61A C63A C64A 115.2(20)
N22 C22 C21 111.8(18)
N1 C11 C12 106.1(21)
C56 C55A C54A 121.0(22)
N22A C22A C21A 115.4(16)
C66 C65 C64 120.0(23)
C65 C66 C65A 121.0(23)
C55A C56 C55 125.4(21)
N62 C62 C61 117.3(21)
C25A C26 C25 118.4(18)
C15 C16 C15A 119.0(17)
N32A C32A C31A 101.1(28)
N1A C11A C12A 116.1(18)
N12 C12 C11 106.2(21)
O80 C80 N80 131.3(25)
C35 C36 C35A 131.6(25)
C36 C35 C34 108.2(26)
C37 C34A C35A 115.4(25)
C37 C34A C33A 127.3(20)
C35A C34A C33A 117.0(20)
C34A C37 C34 122.3(26)
C34A C37 O32 120.8(20)
C34 C37 O32 116.7(18)
C36 C35A C34A 116.7(25)
C32 C31 N1 110.5(29)
C32 C31 C32B 50.1(20)
N1 C31 C32B 73.6(23)
Cl1 Br1 O95 152.0(15)
O93 C93 O93A 148.4(31)
C35 C34 C37 125.3(29)
C35 C34 C33 117.1(26)
C37 C34 C33 117.0(26)
N32 C32 C32B 61.2(22)
N32 C32 C31 126.3(29)
C32B C32 C31 73.4(24)
N32 C32B C32 51.3(20)
N32 C32B C31 102.6(26)
C32 C32B C31 56.4(19)
C32 N32 C32B 67.5(22)
C32 N32 C33 128.0(28)
C32B N32 C33 129.8(33)
N32 C33 C34 130.7(33)
N32 C33 O31 120.1(27)
C34 C33 O31 108.9(28)

loop_
_geom_bond_atom_site_label_1
_geom_bond_atom_site_label_2
_geom_bond_distance
Eu1 O52 2.301(11)
Eu1 O42 2.303(12)
Eu1 O22 2.317(12)
Eu1 O12 2.333(9)
Eu1 O21 2.415(12)
Eu1 O11A 2.444(12)
Eu1 O51 2.449(13)
Eu1 O41A 2.467(11)
O12 C17 1.29(2)
O22 C27 1.33(2)
O21 C23 1.26(2)
O42 C47 1.33(2)
O52 C57 1.28(2)
O62 C67 1.37(2)
O41A C43A 1.28(2)
O51 C53 1.23(2)
O31A C33A 1.24(3)
O21A C23A 1.23(2)
O11 C13 1.26(2)
O41 C43 1.22(2)
O11A C13A 1.25(2)
O51A C53A 1.20(2)
O61 C63 1.19(2)
O61A C63A 1.34(3)
O80 C80 1.25(3)
N22 C23 1.33(2)
N22 C22 1.45(2)
N42A C43A 1.34(2)
N42A C42A 1.50(2)
N22A C23A 1.34(2)
N22A C22A 1.44(2)
N12A C13A 1.33(2)
N12A C12A 1.44(2)
N52 C53 1.31(2)
N52 C52 1.42(2)
N2A C61A 1.46(2)
N2A C41A 1.52(3)
N2A C51A 1.53(2)
N42 C43 1.35(2)
N42 C42 1.45(2)
N12 C13 1.33(2)
N12 C12 1.47(2)
N1 C21 1.55(3)
N1 C11 1.55(2)
N1 C31 1.60(3)
N52A C53A 1.37(3)
N52A C52A 1.44(3)
N62 C63 1.29(3)
N62 C62 1.48(4)
N1A C31A 1.39(3)
N1A C11A 1.48(3)
N1A C21A 1.68(3)
N62A C63A 1.30(3)
N62A C62A 1.56(3)
N2 C51 1.47(3)
N2 C41 1.51(2)
N2 C61 1.53(2)
N80 C80 1.30(3)
N80 C81 1.49(3)
N80 C82 1.51(3)
N32A C33A 1.16(3)
N32A C32A 1.36(4)
C53 C54 1.52(2)
C13A C14A 1.53(2)
C23 C24 1.47(2)
C43A C44A 1.44(2)
C17 C14A 1.38(2)
C17 C14 1.44(2)
C23A C24A 1.51(2)
C24 C25 1.38(2)
C24 C27 1.41(2)
C53A C54A 1.45(4)
C27 C24A 1.39(2)
C54 C57 1.41(3)
C54 C55 1.42(2)
C51A C52A 1.53(3)
C57 C54A 1.45(3)
C24A C25A 1.39(3)
C45 C46 1.37(3)
C45 C44 1.41(2)
C14A C15A 1.40(2)
C13 C14 1.50(3)
C43 C44 1.46(3)
C15A C16 1.38(3)
C64 C65 1.37(2)
C64 C67 1.38(2)
C64 C63 1.71(3)
C45A C46 1.37(2)
C45A C44A 1.39(2)
C52 C51 1.54(3)
C64A C67 1.38(2)
C64A C65A 1.39(2)
C64A C63A 1.48(3)
C44A C47 1.41(2)
C14 C15 1.40(3)
C47 C44 1.44(2)
C61 C62 1.55(3)
C41 C42 1.49(3)
C12A C11A 1.50(3)
C25A C26 1.38(3)
C25 C26 1.39(2)
C21A C22A 1.51(3)
C41A C42A 1.46(3)
C61A C62A 1.66(4)
C54A C55A 1.35(3)
C21 C22 1.60(3)
C31A C32A 1.66(5)
C55 C56 1.44(4)
C33A C34A 1.48(3)
C15 C16 1.35(3)
C65A C66 1.37(2)
C11 C12 1.64(4)
C55A C56 1.33(4)
C65 C66 1.37(2)
O32 C37 1.47(3)
C36 C35 1.40(2)
C36 C35A 1.41(2)
C35 C34 1.40(2)
C34A C37 1.41(2)
C34A C35A 1.43(2)
C37 C34 1.42(2)
C31 C32 1.57(5)
C31 C32B 1.80(6)
O90 C90 1.21(4)
Cl1 Br1 0.984(12)
Br1 O95 2.27(4)
O93 C93 1.54(5)
C93 O93A 1.82(4)
C34 C33 1.52(4)
C32 N32 1.22(4)
C32 C32B 1.44(4)
C32B N32 1.37(5)
N32 C33 1.46(4)
O31 C33 1.64(5)
